data_7100674
loop_
_publ_author_name
'Parnham, Emily R.'
'Wheatley, Paul S.'
'Morris, Russell E.'

_publ_section_title
;
 The ionothermal synthesis of SIZ-6 -- a layered aluminophosphate
;
_journal_coden_ASTM CHCOFS
_journal_issue 4
_journal_name_full 'Chemical Communications'
_journal_page_first 380
_journal_page_last 382
_journal_paper_doi 10.1039/b513458g
_journal_year 2006
_chemical_formula_moiety Al4(PO4)3(HPO4)2.0.2H2O.C6H11N2
_chemical_formula_sum 'C6 H13.4 Al4 N2 O20.2 P5'
_chemical_formula_weight 699.38
_space_group_crystal_system orthorhombic
_space_group_IT_number 64
_space_group_name_Hall '-C 2ac 2'
_space_group_name_H-M_alt 'C m c e'
_cell_angle_alpha 90.00
_cell_angle_beta 90.00
_cell_angle_gamma 90.00
_cell_formula_units_Z 16
_cell_length_a 17.5472(14)
_cell_length_b 18.0516(15)
_cell_length_c 35.560(3)
_cell_measurement_temperature 150(2)
_cell_volume 11263.9(16)
_diffrn_ambient_temperature 150(2)
_exptl_crystal_density_diffrn 1.65
_cod_database_code 7100674

loop_
_space_group_symop_id
_space_group_symop_operation_xyz
1 'x, y, z'
2 '-x, -y+1/2, z+1/2'
3 '-x, y+1/2, -z+1/2'
4 'x, -y, -z'
5 'x+1/2, y+1/2, z'
6 '-x+1/2, -y+1, z+1/2'
7 '-x+1/2, y+1, -z+1/2'
8 'x+1/2, -y+1/2, -z'
9 '-x, -y, -z'
10 'x, y-1/2, -z-1/2'
11 'x, -y-1/2, z-1/2'
12 '-x, y, z'
13 '-x+1/2, -y+1/2, -z'
14 'x+1/2, y, -z-1/2'
15 'x+1/2, -y, z-1/2'
16 '-x+1/2, y+1/2, z'

loop_
_atom_site_label
_atom_site_type_symbol
_atom_site_fract_x
_atom_site_fract_y
_atom_site_fract_z
_atom_site_U_iso_or_equiv
_atom_site_adp_type
_atom_site_occupancy
_atom_site_symmetry_multiplicity
_atom_site_calc_flag
_atom_site_refinement_flags
_atom_site_disorder_assembly
_atom_site_disorder_group
P1 P 0.0000 0.03137(13) 0.31020(7) 0.0155(6) Uani 1 2 d S . .
P2 P 0.14468(10) 0.19592(9) 0.36064(5) 0.0167(5) Uani 1 1 d . . .
P3 P 0.12476(10) 0.27872(9) 0.24815(5) 0.0176(5) Uani 1 1 d . . .
P4 P 0.0000 0.00781(15) 0.43944(8) 0.0230(7) Uani 1 2 d S . .
P5 P 0.0000 0.43811(19) 0.44942(10) 0.0431(9) Uani 1 2 d S . .
P6 P 0.0000 0.37836(14) 0.32685(8) 0.0289(8) Uani 1 2 d S . .
P7 P 0.23065(10) -0.10765(10) 0.37659(5) 0.0217(5) Uani 1 1 d . . .
Al1 Al 0.0000 0.39588(14) 0.24943(9) 0.0171(7) Uani 1 2 d S . .
Al2 Al 0.09684(12) 0.34772(11) 0.39542(6) 0.0226(6) Uani 1 1 d . . .
Al3 Al 0.12315(11) 0.03083(11) 0.37527(6) 0.0183(5) Uani 1 1 d . . .
Al4 Al 0.24969(12) 0.28135(11) 0.31006(6) 0.0219(5) Uani 1 1 d . . .
Al5 Al 0.0000 0.20494(15) 0.29973(8) 0.0154(7) Uani 1 2 d S . .
O1 O 0.0000 0.4067(4) 0.4876(2) 0.052(2) Uani 1 2 d S . .
O2 O 0.0000 0.5243(5) 0.4531(3) 0.110(5) Uani 1 2 d S . .
O4 O 0.0000 -0.0294(3) 0.28069(18) 0.0210(16) Uani 1 2 d S . .
O5 O 0.0000 0.1042(3) 0.29065(17) 0.0168(15) Uani 1 2 d S . .
O6 O 0.1812(3) 0.3059(3) 0.27772(13) 0.0257(12) Uani 1 1 d . . .
O7 O 0.0766(2) 0.2168(2) 0.26244(12) 0.0208(11) Uani 1 1 d . . .
O8 O 0.1418(2) 0.2566(2) 0.39037(13) 0.0195(11) Uani 1 1 d . . .
O9 O 0.0000 0.3008(3) 0.39958(19) 0.0238(17) Uani 1 2 d S . .
O10 O 0.0701(3) 0.0093(3) 0.41457(14) 0.0307(13) Uani 1 1 d . . .
O11 O 0.0706(3) 0.0204(2) 0.33498(13) 0.0271(12) Uani 1 1 d . . .
O12 O 0.1691(2) 0.2515(2) 0.21383(12) 0.0194(11) Uani 1 1 d . . .
O13 O 0.0000 0.3069(3) 0.30516(18) 0.0188(16) Uani 1 2 d S . .
O14 O 0.2006(2) -0.0293(2) 0.37343(12) 0.0213(11) Uani 1 1 d . . .
O15 O 0.0000 -0.0674(4) 0.4605(2) 0.0361(19) Uani 1 2 d S . .
O16 O 0.0000 0.0698(4) 0.4677(2) 0.038(2) Uani 1 2 d S . .
O17 O 0.1563(2) 0.1217(2) 0.38058(12) 0.0200(11) Uani 1 1 d . . .
O18 O 0.0745(3) 0.1937(2) 0.33755(13) 0.0258(12) Uani 1 1 d . . .
O19 O 0.2279(3) -0.1429(2) 0.33793(13) 0.0302(13) Uani 1 1 d . . .
O20 O 0.0000 0.4361(4) 0.29447(19) 0.041(2) Uani 1 2 d S . .
O21 O 0.3076(3) -0.1063(3) 0.39434(16) 0.0369(14) Uani 1 1 d . . .
O22 O 0.0718(3) 0.3877(3) 0.35057(13) 0.0393(14) Uani 1 1 d . . .
O23 O 0.2178(3) 0.2069(2) 0.33687(14) 0.0322(13) Uani 1 1 d . . .
O24 O 0.1742(3) -0.1525(3) 0.40162(16) 0.0414(15) Uani 1 1 d . . .
O25 O 0.0796(3) 0.3462(3) 0.23603(14) 0.0340(14) Uani 1 1 d . . .
O100 O 0.1167(13) 0.3206(12) 0.4475(6) 0.020(5) Uiso 0.20 1 d P . .
O310 O 0.0509(17) 0.4350(15) 0.4179(8) 0.018(8) Uiso 0.20 1 d P . .
O320 O 0.0742(4) 0.4084(6) 0.4312(3) 0.066(3) Uani 0.80 1 d P . .

loop_
_atom_site_aniso_label
_atom_site_aniso_U_11
_atom_site_aniso_U_22
_atom_site_aniso_U_33
_atom_site_aniso_U_23
_atom_site_aniso_U_13
_atom_site_aniso_U_12
P1 0.0114(14) 0.0087(14) 0.0263(15) 0.0005(12) 0.000 0.000
P2 0.0136(10) 0.0106(10) 0.0258(11) 0.0005(8) 0.0015(9) -0.0013(8)
P3 0.0100(9) 0.0150(10) 0.0278(11) 0.0052(9) 0.0010(9) 0.0019(8)
P4 0.0201(16) 0.0198(16) 0.0291(16) 0.0020(13) 0.000 0.000
P5 0.0319(19) 0.048(2) 0.049(2) -0.0264(18) 0.000 0.000
P6 0.051(2) 0.0094(15) 0.0266(16) 0.0005(13) 0.000 0.000
P7 0.0180(11) 0.0137(10) 0.0334(12) -0.0016(9) -0.0005(9) 0.0033(8)
Al1 0.0120(15) 0.0084(15) 0.0308(18) 0.0012(14) 0.000 0.000
Al2 0.0151(11) 0.0081(11) 0.0446(14) -0.0028(10) 0.0072(11) -0.0038(9)
Al3 0.0120(11) 0.0119(11) 0.0311(13) 0.0000(9) 0.0001(9) 0.0018(9)
Al4 0.0174(12) 0.0187(12) 0.0297(12) -0.0055(10) 0.0051(10) -0.0059(9)
Al5 0.0104(15) 0.0093(16) 0.0263(17) 0.0001(13) 0.000 0.000
O1 0.072(6) 0.043(5) 0.040(5) 0.011(4) 0.000 0.000
O2 0.246(16) 0.041(6) 0.044(6) -0.005(5) 0.000 0.000
O4 0.022(4) 0.015(4) 0.027(4) -0.005(3) 0.000 0.000
O5 0.019(4) 0.011(4) 0.021(4) 0.000(3) 0.000 0.000
O6 0.018(3) 0.024(3) 0.035(3) -0.005(2) 0.000(2) -0.002(2)
O7 0.012(3) 0.017(3) 0.033(3) 0.000(2) 0.006(2) 0.004(2)
O8 0.017(3) 0.013(3) 0.028(3) -0.002(2) -0.004(2) 0.000(2)
O9 0.017(4) 0.016(4) 0.039(4) 0.005(3) 0.000 0.000
O10 0.021(3) 0.019(3) 0.052(3) 0.004(2) 0.010(3) -0.002(2)
O11 0.031(3) 0.007(2) 0.044(3) 0.002(2) -0.017(3) -0.004(2)
O12 0.011(3) 0.020(3) 0.027(3) 0.007(2) 0.004(2) 0.001(2)
O13 0.010(3) 0.011(4) 0.035(4) -0.004(3) 0.000 0.000
O14 0.019(3) 0.011(3) 0.034(3) -0.005(2) -0.004(2) 0.005(2)
O15 0.044(5) 0.019(4) 0.045(5) 0.003(4) 0.000 0.000
O16 0.053(5) 0.032(4) 0.031(4) -0.007(4) 0.000 0.000
O17 0.020(3) 0.012(3) 0.029(3) 0.001(2) -0.003(2) 0.004(2)
O18 0.021(3) 0.016(3) 0.040(3) 0.001(2) -0.016(2) 0.006(2)
O19 0.043(3) 0.016(3) 0.032(3) -0.003(2) -0.003(3) 0.006(2)
O20 0.077(6) 0.022(4) 0.026(4) 0.008(3) 0.000 0.000
O21 0.016(3) 0.016(3) 0.078(4) -0.013(3) -0.018(3) 0.010(2)
O22 0.056(4) 0.034(3) 0.028(3) 0.005(2) 0.000(3) -0.031(3)
O23 0.026(3) 0.018(3) 0.052(3) 0.004(2) 0.023(3) 0.001(2)
O24 0.030(3) 0.034(3) 0.060(4) 0.006(3) 0.016(3) -0.011(3)
O25 0.021(3) 0.030(3) 0.051(3) 0.019(3) 0.017(3) 0.022(2)
O320 0.023(5) 0.095(8) 0.081(7) -0.069(7) 0.014(5) -0.022(5)

loop_
_geom_bond_atom_site_label_1
_geom_bond_atom_site_label_2
_geom_bond_distance
_geom_bond_site_symmetry_2
_geom_bond_publ_flag
P1 O5 1.487(6) . ?
P1 O4 1.519(7) . ?
P1 O11 1.533(5) . ?
P1 O11 1.533(5) 12 ?
P2 O18 1.481(5) . ?
P2 O8 1.523(5) . ?
P2 O17 1.530(5) . ?
P2 O23 1.549(5) . ?
P3 O7 1.490(5) . ?
P3 O25 1.516(5) . ?
P3 O6 1.526(5) . ?
P3 O12 1.529(5) . ?
P4 O16 1.505(8) . ?
P4 O10 1.515(5) . ?
P4 O10 1.515(5) 12 ?
P4 O15 1.551(7) . ?
P5 O310 1.44(3) . ?
P5 O310 1.44(3) 12 ?
P5 O1 1.471(8) . ?
P5 O320 1.551(8) 12 ?
P5 O320 1.551(8) . ?
P5 O2 1.561(10) . ?
P6 O13 1.503(7) . ?
P6 O22 1.525(5) 12 ?
P6 O22 1.525(5) . ?
P6 O20 1.553(7) . ?
P7 O21 1.490(5) . ?
P7 O14 1.514(5) . ?
P7 O19 1.515(5) . ?
P7 O24 1.558(5) . ?
Al1 O4 1.722(7) 10_566 ?
Al1 O25 1.727(5) 12 ?
Al1 O25 1.727(5) . ?
Al1 O20 1.758(8) . ?
Al2 O320 1.724(8) . ?
Al2 O22 1.805(5) . ?
Al2 O8 1.833(5) . ?
Al2 O21 1.872(5) 16 ?
Al2 O9 1.905(3) . ?
Al2 O310 1.94(3) . ?
Al2 O100 1.95(2) . ?
Al3 O11 1.714(5) . ?
Al3 O10 1.724(5) . ?
Al3 O14 1.740(5) . ?
Al3 O17 1.750(5) . ?
Al4 O6 1.721(5) . ?
Al4 O19 1.734(5) 16 ?
Al4 O23 1.740(5) . ?
Al4 O12 1.744(5) 7_545 ?
Al5 O5 1.848(6) . ?
Al5 O13 1.851(6) . ?
Al5 O18 1.886(5) 12 ?
Al5 O18 1.886(5) . ?
Al5 O7 1.901(5) . ?
Al5 O7 1.901(5) 12 ?
